data_8100391
loop_
_publ_author_name
'Moubaraki, B.'
'Murray, K. S.'
'Tiekink, E. R. T.'

_publ_section_title
;
Crystal structure of [bis-tris(pyrazolyl)methanecobalt(II)] [chloro-
bis(\h^2^-benzoato)-\h^1^-benzoato-manganate(II)] hydrate, 
Co(C~10~H~10~N~6~)Mn(C~7~H~5~O~2~)~3~Cl &#x00B7; H~2~O
;
_journal_issue 3
_journal_name_full 'Zeitschrift f\"ur Kristallographie - New Crystal Structures'
_journal_page_first 354
_journal_page_last 356
_journal_volume 218
_journal_year 2003
_chemical_formula_structural 'Co(C10H10N6) Mn(C7H5O2)3Cl &#x00B7; H2O'
_chemical_formula_sum 'C41 H37 Cl Co Mn N12 O7'
_chemical_formula_weight 959.14
_space_group_IT_number 14
_symmetry_cell_setting monoclinic
_symmetry_space_group_name_Hall '-P 2yn'
_symmetry_space_group_name_H-M 'P 1 21/n 1'
_cell_angle_alpha 90
_cell_angle_beta 106.54(2)
_cell_angle_gamma 90
_cell_formula_units_Z 4
_cell_length_a 16.024(5)
_cell_length_b 13.23(1)
_cell_length_c 20.833(4)
_cell_measurement_temperature 293
_cell_volume 4234(3)
_diffrn_ambient_temperature 293
_exptl_crystal_density_diffrn 1.505
_cod_original_sg_symbol_H-M 'P 21/n'
_cod_original_formula_sum 'C41 H37 Cl1 Co1 N12 Mn1 O7 '
_cod_database_code 8100391

loop_
_symmetry_equiv_pos_as_xyz
'  +x,  +y,  +z'
1/2-x,1/2+y,1/2-z
'  -x,  -y,  -z'
1/2+x,1/2-y,1/2+z

loop_
_atom_site_label
_atom_site_type_symbol
_atom_site_fract_x
_atom_site_fract_y
_atom_site_fract_z
_atom_site_U_iso_or_equiv
_atom_site_adp_type
_atom_site_occupancy
_atom_site_symmetry_multiplicity
_atom_site_calc_flag
_atom_site_refinement_flags
_atom_site_disorder_assembly
_atom_site_disorder_group
Co1 Co 0.0000 0.5000 0.0000 0.0457(3) Uani 1 2 d S . .
Co2 Co 0.0000 0.5000 -0.5000 0.0390(3) Uani 1 2 d S . .
Mn Mn -0.05309(6) 0.03382(7) -0.25232(4) 0.0509(3) Uani 1 4 d . . .
Cl1 Cl -0.09355(10) 0.08017(12) -0.37063(7) 0.0627(4) Uani 1 4 d . . .
O1 O 0.1325(3) 0.0367(4) -0.3424(2) 0.1132(19) Uani 1 4 d D . .
H1w H 0.1437 0.1113 -0.3204 0.075 Uiso 1 4 d D . .
H2w H 0.1165 -0.0180 -0.3132 0.075 Uiso 1 4 d D . .
O71 O 0.0255(3) 0.1586(3) -0.2189(2) 0.0699(13) Uani 1 4 d . . .
O72 O 0.1249(3) 0.2132(4) -0.2649(2) 0.0775(14) Uani 1 4 d . . .
O81 O 0.0429(3) -0.0825(3) -0.2491(2) 0.0679(12) Uani 1 4 d . . .
O82 O -0.0920(3) -0.1378(3) -0.2693(2) 0.0669(12) Uani 1 4 d . . .
O91 O -0.0613(3) 0.0112(4) -0.1455(2) 0.0831(14) Uani 1 4 d . . .
O92 O -0.1680(3) 0.0883(3) -0.2203(2) 0.0769(13) Uani 1 4 d . . .
N11 N 0.1147(3) 0.5302(4) -0.0247(2) 0.0505(12) Uani 1 4 d . . .
N12 N 0.1922(3) 0.5139(3) 0.0227(2) 0.0419(11) Uani 1 4 d . . .
N21 N 0.0686(3) 0.3714(4) 0.0505(2) 0.0495(12) Uani 1 4 d . . .
N22 N 0.1522(3) 0.3851(3) 0.0887(2) 0.0446(11) Uani 1 4 d . . .
N31 N 0.0642(3) 0.5764(3) 0.0912(2) 0.0494(12) Uani 1 4 d . . .
N32 N 0.1502(3) 0.5564(3) 0.1196(2) 0.0416(11) Uani 1 4 d . . .
N41 N 0.1126(3) 0.4722(3) -0.4202(2) 0.0418(11) Uani 1 4 d . . .
N42 N 0.1168(3) 0.3842(3) -0.3850(2) 0.0398(10) Uani 1 4 d . . .
N51 N -0.0677(3) 0.4448(3) -0.4335(2) 0.0418(11) Uani 1 4 d . . .
N52 N -0.0328(3) 0.3637(3) -0.3939(2) 0.0395(10) Uani 1 4 d . . .
N61 N 0.0116(3) 0.3434(3) -0.5204(2) 0.0426(11) Uani 1 4 d . . .
N62 N 0.0297(3) 0.2763(3) -0.4683(2) 0.0420(11) Uani 1 4 d . . .
C1 C 0.1934(3) 0.4819(4) 0.0893(2) 0.0423(14) Uani 1 4 d . . .
H1 H 0.2541 0.4765 0.1166 0.075(4) Uiso 1 4 calc R . .
C2 C 0.0438(3) 0.3152(4) -0.4009(3) 0.0415(13) Uani 1 4 d . . .
H2 H 0.0577 0.2584 -0.3695 0.075(4) Uiso 1 4 calc R . .
C11 C 0.1362(4) 0.5604(4) -0.0784(3) 0.0556(16) Uani 1 4 d . . .
H11 H 0.0963 0.5778 -0.1188 0.075(4) Uiso 1 4 calc R . .
C12 C 0.2253(4) 0.5627(4) -0.0669(3) 0.0573(16) Uani 1 4 d . . .
H12 H 0.2558 0.5806 -0.0971 0.075(4) Uiso 1 4 calc R . .
C13 C 0.2593(3) 0.5332(4) -0.0018(3) 0.0492(15) Uani 1 4 d . . .
H13 H 0.3180 0.5276 0.0211 0.075(4) Uiso 1 4 calc R . .
C21 C 0.0467(4) 0.2812(5) 0.0682(3) 0.0586(16) Uani 1 4 d . . .
H21 H -0.0071 0.2509 0.0497 0.075(4) Uiso 1 4 calc R . .
C22 C 0.1138(4) 0.2377(5) 0.1174(3) 0.0642(18) Uani 1 4 d . . .
H22 H 0.1137 0.1752 0.1378 0.075(4) Uiso 1 4 calc R . .
C23 C 0.1799(4) 0.3058(5) 0.1298(3) 0.0549(16) Uani 1 4 d . . .
H23 H 0.2342 0.2989 0.1609 0.075(4) Uiso 1 4 calc R . .
C31 C 0.0445(4) 0.6451(4) 0.1313(3) 0.0549(16) Uani 1 4 d . . .
H31 H -0.0103 0.6738 0.1244 0.075(4) Uiso 1 4 calc R . .
C32 C 0.1171(4) 0.6683(5) 0.1853(3) 0.0575(16) Uani 1 4 d . . .
H32 H 0.1197 0.7137 0.2199 0.075(4) Uiso 1 4 calc R . .
C33 C 0.1827(4) 0.6102(4) 0.1760(3) 0.0499(15) Uani 1 4 d . . .
H33 H 0.2397 0.6080 0.2036 0.075(4) Uiso 1 4 calc R . .
C41 C 0.1909(4) 0.5132(4) -0.3966(3) 0.0499(15) Uani 1 4 d . . .
H41 H 0.2073 0.5743 -0.4115 0.075(4) Uiso 1 4 calc R . .
C42 C 0.2455(4) 0.4540(5) -0.3474(3) 0.0563(16) Uani 1 4 d . . .
H42 H 0.3029 0.4673 -0.3234 0.075(4) Uiso 1 4 calc R . .
C43 C 0.1965(3) 0.3718(5) -0.3417(2) 0.0469(15) Uani 1 4 d . . .
H43 H 0.2149 0.3171 -0.3132 0.075(4) Uiso 1 4 calc R . .
C51 C -0.1384(4) 0.4671(4) -0.4161(3) 0.0502(14) Uani 1 4 d . . .
H51 H -0.1762 0.5195 -0.4350 0.075(4) Uiso 1 4 calc R . .
C52 C -0.1502(4) 0.4027(4) -0.3661(3) 0.0526(15) Uani 1 4 d . . .
H52 H -0.1953 0.4040 -0.3461 0.075(4) Uiso 1 4 calc R . .
C53 C -0.0810(4) 0.3375(4) -0.3530(3) 0.0480(14) Uani 1 4 d . . .
H53 H -0.0695 0.2852 -0.3218 0.075(4) Uiso 1 4 calc R . .
C61 C 0.0058(4) 0.2856(5) -0.5737(3) 0.0515(15) Uani 1 4 d . . .
H61 H -0.0069 0.3099 -0.6173 0.075(4) Uiso 1 4 calc R . .
C62 C 0.0211(4) 0.1843(5) -0.5563(3) 0.0586(17) Uani 1 4 d . . .
H62 H 0.0212 0.1303 -0.5848 0.075(4) Uiso 1 4 calc R . .
C63 C 0.0360(4) 0.1809(4) -0.4882(3) 0.0518(15) Uani 1 4 d . . .
H63 H 0.0482 0.1238 -0.4611 0.075(4) Uiso 1 4 calc R . .
C71 C 0.0981(4) 0.1960(4) -0.2152(3) 0.0478(15) Uani 1 4 d . . .
C72 C 0.1567(4) 0.2205(4) -0.1472(3) 0.0437(14) Uani 1 4 d . . .
C73 C 0.1393(4) 0.1788(4) -0.0911(3) 0.0506(15) Uani 1 4 d . . .
H73 H 0.0908 0.1377 -0.0958 0.075(4) Uiso 1 4 calc R . .
C74 C 0.1949(5) 0.1991(5) -0.0282(3) 0.069(2) Uani 1 4 d . . .
H74 H 0.1843 0.1704 0.0095 0.075(4) Uiso 1 4 calc R . .
C75 C 0.2648(5) 0.2607(6) -0.0212(4) 0.076(2) Uani 1 4 d . . .
H75 H 0.3014 0.2744 0.0213 0.075(4) Uiso 1 4 calc R . .
C76 C 0.2816(4) 0.3026(5) -0.0763(4) 0.073(2) Uani 1 4 d . . .
H76 H 0.3292 0.3453 -0.0710 0.075(4) Uiso 1 4 calc R . .
C77 C 0.2281(4) 0.2817(4) -0.1395(3) 0.0536(16) Uani 1 4 d . . .
H77 H 0.2404 0.3090 -0.1770 0.075(4) Uiso 1 4 calc R . .
C81 C -0.0121(4) -0.1541(5) -0.2573(3) 0.0515(15) Uani 1 4 d . . .
C82 C 0.0212(4) -0.2608(5) -0.2537(3) 0.0486(15) Uani 1 4 d . . .
C83 C 0.1062(4) -0.2802(5) -0.2521(3) 0.0624(17) Uani 1 4 d . . .
H83 H 0.1435 -0.2263 -0.2522 0.075(4) Uiso 1 4 calc R . .
C84 C 0.1374(5) -0.3772(7) -0.2504(3) 0.078(2) Uani 1 4 d . . .
H84 H 0.1952 -0.3890 -0.2485 0.075(4) Uiso 1 4 calc R . .
C85 C 0.0818(7) -0.4562(7) -0.2514(3) 0.090(3) Uani 1 4 d . . .
H85 H 0.1019 -0.5221 -0.2513 0.075(4) Uiso 1 4 calc R . .
C86 C -0.0022(6) -0.4397(5) -0.2525(3) 0.077(2) Uani 1 4 d . . .
H86 H -0.0385 -0.4943 -0.2518 0.075(4) Uiso 1 4 calc R . .
C87 C -0.0342(4) -0.3420(5) -0.2546(3) 0.0593(17) Uani 1 4 d . . .
H87 H -0.0922 -0.3309 -0.2566 0.075(4) Uiso 1 4 calc R . .
C91 C -0.1305(5) 0.0634(5) -0.1614(4) 0.0630(18) Uani 1 4 d . . .
C92 C -0.1654(4) 0.0997(5) -0.1053(4) 0.0636(18) Uani 1 4 d . . .
C93 C -0.1258(5) 0.0694(6) -0.0407(4) 0.081(2) Uani 1 4 d . . .
H93 H -0.0809 0.0223 -0.0323 0.075(4) Uiso 1 4 calc R . .
C94 C -0.1525(7) 0.1083(7) 0.0117(4) 0.104(3) Uani 1 4 d . . .
H94 H -0.1269 0.0860 0.0552 0.075(4) Uiso 1 4 calc R . .
C95 C -0.2165(8) 0.1795(7) -0.0005(6) 0.119(4) Uani 1 4 d . . .
H95 H -0.2330 0.2076 0.0350 0.075(4) Uiso 1 4 calc R . .
C96 C -0.2561(6) 0.2095(6) -0.0639(6) 0.107(3) Uani 1 4 d . . .
H96 H -0.3009 0.2567 -0.0719 0.075(4) Uiso 1 4 calc R . .
C97 C -0.2307(5) 0.1706(5) -0.1166(4) 0.078(2) Uani 1 4 d . . .
H97 H -0.2578 0.1923 -0.1600 0.075(4) Uiso 1 4 calc R . .

loop_
_atom_site_aniso_label
_atom_site_aniso_U_11
_atom_site_aniso_U_22
_atom_site_aniso_U_33
_atom_site_aniso_U_23
_atom_site_aniso_U_13
_atom_site_aniso_U_12
Co1 0.0402(6) 0.0519(7) 0.0464(6) 0.0027(6) 0.0146(5) 0.0033(6)
Co2 0.0446(6) 0.0370(6) 0.0349(5) 0.0055(5) 0.0105(4) 0.0007(5)
Mn 0.0476(5) 0.0483(6) 0.0562(5) 0.0003(4) 0.0140(4) -0.0037(4)
Cl1 0.0609(10) 0.0681(11) 0.0523(9) -0.0004(8) 0.0050(7) -0.0110(8)
O1 0.110(4) 0.151(5) 0.104(4) -0.022(4) 0.071(3) -0.026(4)
O71 0.062(3) 0.077(3) 0.068(3) -0.021(2) 0.014(2) -0.022(3)
O72 0.091(4) 0.095(4) 0.044(3) 0.009(2) 0.016(2) -0.028(3)
O81 0.061(3) 0.054(3) 0.090(3) -0.003(2) 0.022(2) -0.008(2)
O82 0.055(3) 0.058(3) 0.087(3) 0.006(2) 0.018(2) 0.004(2)
O91 0.092(4) 0.076(4) 0.097(4) 0.016(3) 0.052(3) 0.017(3)
O92 0.073(3) 0.073(3) 0.086(3) -0.015(3) 0.026(3) -0.011(3)
N11 0.043(3) 0.068(3) 0.042(2) 0.006(2) 0.014(2) 0.007(2)
N12 0.039(2) 0.047(3) 0.043(2) 0.005(2) 0.017(2) 0.003(2)
N21 0.045(3) 0.047(3) 0.059(3) 0.002(2) 0.017(2) -0.001(2)
N22 0.042(3) 0.040(3) 0.053(3) 0.008(2) 0.016(2) 0.009(2)
N31 0.042(3) 0.055(3) 0.054(3) -0.002(2) 0.018(2) 0.015(2)
N32 0.037(3) 0.043(3) 0.044(3) -0.003(2) 0.011(2) 0.005(2)
N41 0.045(3) 0.035(3) 0.044(2) 0.011(2) 0.010(2) -0.003(2)
N42 0.039(3) 0.037(3) 0.040(2) 0.006(2) 0.007(2) 0.000(2)
N51 0.052(3) 0.029(3) 0.047(3) 0.012(2) 0.017(2) 0.008(2)
N52 0.050(3) 0.034(3) 0.037(2) 0.004(2) 0.017(2) 0.003(2)
N61 0.050(3) 0.040(3) 0.036(3) 0.004(2) 0.009(2) 0.002(2)
N62 0.053(3) 0.032(3) 0.040(3) 0.000(2) 0.012(2) 0.003(2)
C1 0.042(3) 0.047(4) 0.040(3) 0.003(3) 0.015(2) 0.008(3)
C2 0.051(3) 0.033(3) 0.041(3) 0.005(2) 0.014(3) 0.000(3)
C11 0.058(4) 0.070(5) 0.043(3) 0.008(3) 0.021(3) 0.005(3)
C12 0.054(4) 0.068(5) 0.058(4) 0.014(3) 0.030(3) 0.004(3)
C13 0.040(3) 0.060(4) 0.055(3) 0.007(3) 0.024(3) 0.003(3)
C21 0.056(4) 0.047(4) 0.080(5) 0.003(4) 0.031(4) -0.003(3)
C22 0.077(5) 0.047(4) 0.080(5) 0.015(4) 0.041(4) 0.004(4)
C23 0.063(4) 0.053(4) 0.052(4) 0.014(3) 0.021(3) 0.017(3)
C31 0.065(4) 0.047(4) 0.065(4) 0.006(3) 0.038(3) 0.013(3)
C32 0.072(4) 0.052(4) 0.055(4) -0.007(3) 0.028(3) -0.003(3)
C33 0.059(4) 0.047(4) 0.045(3) -0.002(3) 0.017(3) -0.008(3)
C41 0.048(3) 0.048(4) 0.051(3) 0.001(3) 0.010(3) -0.003(3)
C42 0.042(3) 0.062(4) 0.058(4) 0.009(3) 0.002(3) -0.009(3)
C43 0.039(3) 0.060(4) 0.038(3) 0.007(3) 0.004(3) 0.009(3)
C51 0.053(4) 0.051(4) 0.048(3) 0.000(3) 0.018(3) 0.005(3)
C52 0.054(4) 0.058(4) 0.054(4) 0.009(3) 0.028(3) -0.005(3)
C53 0.055(4) 0.052(4) 0.042(3) 0.000(3) 0.022(3) -0.007(3)
C61 0.057(4) 0.057(4) 0.041(3) -0.012(3) 0.014(3) -0.002(3)
C62 0.071(4) 0.048(4) 0.059(4) -0.019(3) 0.022(3) 0.006(3)
C63 0.064(4) 0.033(4) 0.056(4) -0.008(3) 0.013(3) 0.002(3)
C71 0.052(4) 0.038(3) 0.050(4) -0.002(3) 0.010(3) -0.003(3)
C72 0.049(3) 0.037(3) 0.043(3) -0.003(3) 0.010(3) 0.002(3)
C73 0.055(4) 0.052(4) 0.046(3) 0.001(3) 0.017(3) 0.008(3)
C74 0.086(5) 0.075(5) 0.046(4) 0.003(3) 0.018(4) 0.030(4)
C75 0.081(5) 0.076(5) 0.055(4) -0.028(4) -0.007(4) 0.023(4)
C76 0.055(4) 0.067(5) 0.087(5) -0.025(4) 0.005(4) -0.008(4)
C77 0.053(4) 0.049(4) 0.055(4) -0.009(3) 0.008(3) -0.006(3)
C81 0.051(4) 0.054(4) 0.048(4) 0.004(3) 0.011(3) 0.002(3)
C82 0.054(4) 0.052(4) 0.036(3) -0.005(3) 0.007(3) 0.006(3)
C83 0.060(4) 0.073(5) 0.053(4) -0.002(3) 0.015(3) 0.007(4)
C84 0.080(5) 0.090(6) 0.058(4) -0.014(4) 0.009(4) 0.024(5)
C85 0.132(8) 0.075(6) 0.047(4) -0.010(4) 0.003(5) 0.040(6)
C86 0.115(7) 0.046(5) 0.057(4) 0.002(4) 0.001(4) -0.004(5)
C87 0.069(4) 0.055(4) 0.051(4) -0.003(3) 0.012(3) -0.003(4)
C91 0.063(5) 0.058(5) 0.076(5) 0.003(4) 0.034(4) -0.014(4)
C92 0.068(5) 0.048(4) 0.088(5) -0.006(4) 0.045(4) -0.013(4)
C93 0.078(5) 0.075(5) 0.101(6) -0.010(5) 0.044(5) -0.016(4)
C94 0.144(9) 0.097(7) 0.089(6) -0.032(6) 0.063(6) -0.062(7)
C95 0.175(11) 0.077(7) 0.155(10) -0.059(7) 0.129(10) -0.065(7)
C96 0.130(8) 0.061(6) 0.171(10) -0.019(7) 0.112(8) -0.009(5)
C97 0.086(5) 0.052(5) 0.114(6) -0.011(4) 0.058(5) -0.019(4)

loop_
_geom_bond_atom_site_label_1
_geom_bond_atom_site_label_2
_geom_bond_distance
_geom_bond_site_symmetry_2
_geom_bond_publ_flag
Co1 N11 2.084(4) . ?
Co1 N11 2.084(4) 3_565 ?
Co1 N21 2.133(5) . ?
Co1 N21 2.133(5) 3_565 ?
Co1 N31 2.140(4) 3_565 ?
Co1 N31 2.140(4) . ?
Co2 N41 2.109(4) . ?
Co2 N41 2.109(4) 3_564 ?
Co2 N51 2.118(4) 3_564 ?
Co2 N51 2.118(4) . ?
Co2 N61 2.134(5) . ?
Co2 N61 2.134(5) 3_564 ?
Mn O71 2.073(4) . ?
Mn O81 2.164(4) . ?
Mn O92 2.248(5) . ?
Mn O91 2.286(4) . ?
Mn O82 2.355(5) . ?
Mn Cl1 2.4415(18) . ?
Mn C91 2.573(7) . ?
Mn C81 2.580(7) . ?
O71 C71 1.246(6) . ?
O72 C71 1.249(6) . ?
O81 C81 1.272(7) . ?
O82 C81 1.250(6) . ?
O91 C91 1.268(7) . ?
O92 C91 1.249(7) . ?
N11 C11 1.322(6) . ?
N11 N12 1.367(5) . ?
N12 C13 1.340(6) . ?
N12 C1 1.445(6) . ?
N21 C21 1.325(7) . ?
N21 N22 1.362(5) . ?
N22 C23 1.348(6) . ?
N22 C1 1.439(6) . ?
N31 C31 1.331(6) . ?
N31 N32 1.361(5) . ?
N32 C33 1.345(6) . ?
N32 C1 1.448(6) . ?
N41 C41 1.326(6) . ?
N41 N42 1.367(5) . ?
N42 C43 1.347(6) . ?
N42 C2 1.446(6) . ?
N51 C51 1.317(6) . ?
N51 N52 1.371(5) . ?
N52 C53 1.351(6) . ?
N52 C2 1.428(6) . ?
N61 C61 1.330(6) . ?
N61 N62 1.368(5) . ?
N62 C63 1.340(6) . ?
N62 C2 1.452(6) . ?
C11 C12 1.378(7) . ?
C12 C13 1.366(7) . ?
C21 C22 1.383(8) . ?
C22 C23 1.357(8) . ?
C31 C32 1.402(8) . ?
C32 C33 1.362(7) . ?
C41 C42 1.385(7) . ?
C42 C43 1.365(7) . ?
C51 C52 1.399(7) . ?
C52 C53 1.370(7) . ?
C61 C62 1.392(8) . ?
C62 C63 1.371(7) . ?
C71 C72 1.496(7) . ?
C72 C77 1.373(7) . ?
C72 C73 1.392(7) . ?
C73 C74 1.385(8) . ?
C74 C75 1.360(9) . ?
C75 C76 1.368(9) . ?
C76 C77 1.381(8) . ?
C81 C82 1.504(8) . ?
C82 C83 1.377(7) . ?
C82 C87 1.391(8) . ?
C83 C84 1.373(9) . ?
C84 C85 1.370(10) . ?
C85 C86 1.356(10) . ?
C86 C87 1.387(8) . ?
C91 C92 1.510(9) . ?
C92 C93 1.375(9) . ?
C92 C97 1.374(9) . ?
C93 C94 1.382(10) . ?
C94 C95 1.361(12) . ?
C95 C96 1.352(12) . ?
C96 C97 1.376(10) . ?
